data_1552363
loop_
_publ_author_name
'Tobase, T.'
'Yoshiasa, A.'
'Jinnouchi, S.'
'Kitahara, G.'
'Hongu, H.'
'Tokuda, M.'
'Okube, M.'
'Sugiyama, K.'

_publ_section_title
;
 Crystal structure, large distortion of the Zn tetrahedron, and
 statistical displacement of water molecules in skorpionite : Cc model
;
_journal_name_full 'Journal of Mineralogical and Petrological Sciences'
_journal_page_first 178
_journal_page_last 188
_journal_paper_doi 10.2465/jmps.180801
_journal_volume 114
_journal_year 2019
_chemical_formula_sum 'C H4 Ca3 O14 P2 Zn2'
_chemical_name_common Ca3Zn2(PO4)2CO3(OH)2H2O
_chemical_name_mineral skorpionite
_space_group_IT_number 9
_space_group_name_Hall 'C -2yc'
_space_group_name_H-M_alt 'C 1 c 1'
_cell_angle_alpha 90
_cell_angle_beta 92.752(2)
_cell_angle_gamma 90
_cell_formula_units_Z 4
_cell_length_a 19.0570(14)
_cell_length_b 9.3346(5)
_cell_length_c 6.5322(4)
_cell_volume 1160.67(13)
_diffrn_ambient_pressure 100
_diffrn_ambient_temperature 298
_cod_data_source_file skorpionite-Cc.cif
_cod_data_source_block skorpionite_Cc
_cod_original_sg_symbol_H-M 'C c'
_cod_original_formula_sum 'Ca3 Zn2 P2 C O14 H4'
_cod_database_code 1552363

loop_
_space_group_symop_id
_space_group_symop_operation_xyz
1 x,y,z
2 x,-y,z+1/2
3 x+1/2,y+1/2,z
4 x+1/2,-y+1/2,z+1/2

loop_
_atom_site_label
_atom_site_occupancy
_atom_site_fract_x
_atom_site_fract_y
_atom_site_fract_z
_atom_site_adp_type
_atom_site_U_iso_or_equiv
_atom_site_type_symbol
Zn1 1.0 0.65281(4) 0.04378(13) 0.90165(10) Uiso 0.0132(3) Zn
Zn2 1.0 0.81139(4) 0.45576(13) 0.07878(10) Uiso 0.0126(3) Zn
Ca1 1.0 0.48221(16) 0.59768(7) 0.7398(4) Uiso 0.00972(17) Ca
Ca2 1.0 0.64640(10) 0.3352(2) 0.6117(3) Uiso 0.0086(3) Ca
Ca3 1.0 0.81788(10) 0.8353(2) 0.8683(3) Uiso 0.0103(4) Ca
P1 1.0 0.66004(14) 0.6667(3) 0.6405(3) Uiso 0.0079(5) P
P2 1.0 0.80408(14) 0.1664(3) 0.8390(3) Uiso 0.0079(5) P
C1 1.0 0.4796(8) 0.7185(4) 0.2433(18) Uiso 0.0105(9) C
O1 1.0 0.6175(4) 0.9259(7) 0.1139(9) Uiso 0.0079(12) O
O2 1.0 0.7536(4) 0.0498(7) 0.9233(13) Uiso 0.0128(14) O
O3 1.0 0.6290(4) 0.2518(8) 0.9520(9) Uiso 0.0114(13) O
O4 1.0 0.7094(4) 0.5503(8) 0.5610(12) Uiso 0.0130(14) O
O5 1.0 0.8479(4) 0.4268(7) 0.3634(11) Uiso 0.0124(14) O
O6 1.0 0.8384(4) 0.2477(8) 0.0219(10) Uiso 0.0126(13) O
O7 1.0 0.6992(4) 0.7679(8) 0.7931(11) Uiso 0.0132(14) O
O8 1.0 0.6047(3) 0.5836(7) 0.7506(11) Uiso 0.0098(13) O
O9 1.0 0.7669(5) 0.2654(8) 0.6878(10) Uiso 0.0125(14) O
O10 1.0 0.8619(4) 0.0839(8) 0.7247(12) Uiso 0.0148(15) O
O11 1.0 0.4516(4) 0.6454(8) 0.3846(10) Uiso 0.0159(15) O
O12 1.0 0.5109(4) 0.6448(8) 0.0986(10) Uiso 0.0117(13) O
O13 1.0 0.4834(7) 0.8540(3) 0.242(2) Uiso 0.0212(7) O
O14 1.0 0.4820(12) 0.8488(4) 0.743(4) Uiso 0.073(2) O
H11 1.0 0.5672 0.9133 0.1293 Uiso 0.012 H
H51 1.0 0.8988 0.4117 0.3619 Uiso 0.019 H
H141 1.0 0.4836 0.9479 0.7361 Uiso 0.110 H
H142 1.0 0.4739 0.8467 0.9272 Uiso 0.110 H

loop_
_atom_site_aniso_label
_atom_site_aniso_U_11
_atom_site_aniso_U_22
_atom_site_aniso_U_33
_atom_site_aniso_U_12
_atom_site_aniso_U_13
_atom_site_aniso_U_23
Zn1 0.0114(6) 0.0165(6) 0.0116(6) -0.0024(5) 0.0001(4) 0.0055(4)
Zn2 0.0116(6) 0.0152(6) 0.0109(5) -0.0020(5) -0.0003(4) 0.0040(4)
Ca1 0.0081(3) 0.0112(3) 0.0097(3) -0.0004(9) -0.0008(3) -0.0011(9)
Ca2 0.0067(8) 0.0111(8) 0.0081(7) -0.0005(6) 0.0013(7) 0.0020(7)
Ca3 0.0128(9) 0.0075(7) 0.0106(7) -0.0004(6) 0.0013(7) -0.0015(7)
P1 0.0059(10) 0.0090(10) 0.0086(10) -0.0006(8) -0.0010(9) -0.0007(8)
P2 0.0099(11) 0.0090(10) 0.0047(9) 0.0009(8) 0.0006(8) -0.0008(8)
C1 0.008(2) 0.0135(14) 0.0097(15) 0.000(3) 0.0021(15) -0.010(3)
O1 0.005(3) 0.015(3) 0.004(3) -0.004(2) -0.001(2) 0.004(2)
O2 0.011(3) 0.008(3) 0.020(3) -0.003(2) 0.004(3) 0.004(2)
O3 0.017(4) 0.011(2) 0.006(2) 0.000(3) -0.006(3) -0.006(2)
O4 0.010(3) 0.014(3) 0.015(3) -0.003(2) 0.002(3) 0.002(2)
O5 0.013(4) 0.010(3) 0.014(3) -0.001(2) 0.004(3) 0.000(2)
O6 0.013(3) 0.013(2) 0.011(3) 0.001(2) 0.001(3) 0.004(2)
O7 0.013(4) 0.015(3) 0.011(3) -0.005(2) -0.006(3) -0.003(2)
O8 0.004(3) 0.016(3) 0.009(3) 0.000(2) 0.002(2) 0.002(2)
O9 0.011(4) 0.019(3) 0.008(3) 0.004(3) 0.006(3) 0.002(2)
O10 0.015(4) 0.014(3) 0.014(3) 0.003(3) 0.001(3) -0.003(2)
O11 0.021(4) 0.016(3) 0.011(3) -0.005(3) 0.005(3) 0.002(3)
O12 0.008(3) 0.017(3) 0.010(3) 0.001(2) 0.000(2) -0.002(2)
O13 0.0168(16) 0.0110(11) 0.0369(17) 0.001(4) 0.0118(14) 0.001(4)
O14 0.075(4) 0.0138(17) 0.127(6) -0.001(7) -0.033(4) 0.008(8)
H11 0.00000 0.00000 0.00000 0.00000 0.00000 0.00000
H51 0.00000 0.00000 0.00000 0.00000 0.00000 0.00000
H141 0.00000 0.00000 0.00000 0.00000 0.00000 0.00000
H142 0.00000 0.00000 0.00000 0.00000 0.00000 0.00000
